data_9004310
loop_
_publ_author_name
'Burns, P. C.'
'Hawthorne, F. C.'

_publ_section_title
;
 Structure and hydrogen bonding in inderborite, a heteropolyhedral sheet
 structure
;
_journal_name_full 'The Canadian Mineralogist'
_journal_page_first 533
_journal_page_last 539
_journal_volume 32
_journal_year 1994
_chemical_formula_sum 'B6 Ca H22 Mg O22'
_chemical_name_mineral Inderborite
_space_group_IT_number 15
_symmetry_space_group_name_Hall '-C 2yc'
_symmetry_space_group_name_H-M 'C 1 2/c 1'
_cell_angle_alpha 90
_cell_angle_beta 90.29
_cell_angle_gamma 90
_cell_formula_units_Z 4
_cell_length_a 12.137
_cell_length_b 7.433
_cell_length_c 19.234
_cell_volume 1735.160
_database_code_amcsd 0005383
_exptl_crystal_density_diffrn 1.927
_cod_original_formula_sum 'Mg Ca B6 O22 H22'
_cod_database_code 9004310

loop_
_space_group_symop_operation_xyz
x,y,z
1/2+x,1/2+y,z
x,-y,1/2+z
1/2+x,1/2-y,1/2+z
-x,y,1/2-z
1/2-x,1/2+y,1/2-z
-x,-y,-z
1/2-x,1/2-y,-z

loop_
_atom_site_aniso_label
_atom_site_aniso_U_11
_atom_site_aniso_U_22
_atom_site_aniso_U_33
_atom_site_aniso_U_12
_atom_site_aniso_U_13
_atom_site_aniso_U_23
Mg 0.01490 0.01360 0.01040 -0.00050 -0.00030 0.00150
Ca 0.00960 0.00950 0.01100 0.00000 0.00020 0.00000
B1 0.01110 0.01030 0.01000 -0.00030 0.00060 0.00060
B2 0.00820 0.00930 0.01160 0.00030 0.00020 0.00100
B3 0.01250 0.01120 0.01330 0.00060 0.00020 0.00070
O1 0.00880 0.01010 0.01460 0.00030 0.00040 -0.00180
O-h2 0.01510 0.02590 0.01100 -0.00100 0.00170 0.00320
O-h3 0.01270 0.01110 0.01420 -0.00400 0.00000 -0.00130
O4 0.01010 0.00880 0.02600 0.00140 0.00030 0.00090
O5 0.01050 0.00940 0.02650 0.00040 -0.00140 0.00310
O-h6 0.01190 0.00960 0.03030 0.00150 -0.00040 0.00440
O-h7 0.00890 0.01950 0.01480 0.00020 0.00120 -0.00340
O-h8 0.01800 0.01740 0.01020 -0.00360 -0.00100 -0.00070
OW9 0.04750 0.02280 0.01940 0.01370 0.00630 0.00180
OW10 0.01360 0.01360 0.02500 0.00170 -0.00250 0.00140
OW11 0.03030 0.03050 0.03130 0.00310 -0.00450 0.00270

loop_
_atom_site_label
_atom_site_fract_x
_atom_site_fract_y
_atom_site_fract_z
_atom_site_U_iso_or_equiv
_atom_site_type_symbol
_atom_site_attached_hydrogens
Mg 0.00000 0.00000 0.00000 ? Mg 0
Ca 0.00000 0.21603 0.25000 ? Ca 0
B1 0.09960 0.95790 0.14969 ? B 0
B2 0.40490 0.35130 0.14216 ? B 0
B3 0.05530 0.63670 0.16590 ? B 0
O1 -0.01566 -0.01470 0.16342 ? O 0
O-h2 0.12220 0.00840 0.07619 ? O 0
O-h3 0.16100 0.07040 0.19957 ? O 0
O4 0.13300 0.76740 0.16103 ? O 0
O5 -0.05450 0.66670 0.15821 ? O 0
O-h6 0.08620 0.45950 0.17832 ? O 0
O-h7 0.29878 0.37760 0.17594 ? O 0
O-h8 0.38810 0.36330 0.06469 ? O 0
OW9 0.44230 0.74710 0.03743 ? O 0
OW10 0.36040 0.82760 0.16832 ? O 0
OW11 0.16420 0.45070 0.02170 ? O 0
H1 0.19600 -0.02000 0.06400 0.05080 H 0
H2 0.21300 0.15800 0.18400 0.05080 H 0
H3 0.16380 0.44400 0.17500 0.05080 H 0
H4 0.30700 0.42000 0.22240 0.05080 H 0
H5 0.36700 0.25000 0.04500 0.05080 H 0
H6 0.41100 0.74800 0.08270 0.05080 H 0
H7 0.40600 0.84900 0.01800 0.05080 H 0
H8 0.28320 0.80600 0.17200 0.05080 H 0
H9 0.36900 0.95500 0.16800 0.05080 H 0
H10 0.11900 0.39900 0.05600 0.05080 H 0
H11 0.23100 0.48500 0.04500 0.05080 H 0

loop_
_cod_changelog_entry_id
_cod_changelog_entry_author
_cod_changelog_entry_date
_cod_changelog_entry_text
1
;cod-tools version 3.8.0
Id: cif_guess_AMCSD_atom_types 9574 2023-05-10 09:00:05Z saulius
;
2023-05-10T18:48:56+03:00
;Derived atom types and hydrogen counts
from atom names that follow the AMCSD naming convention
(Wat == water, O-H == hydroxyl).
;
2
;cod-tools version 3.10.1
Id: cif_fix_AMCSD_aniso_labels 10200 2024-08-01 14:09:44Z saulius
;
2024-08-02T12:20:33+03:00
;Changed the following '_atom_site_aniso_label' values:
'Oh2' -> 'O-h2'
'Oh3' -> 'O-h3'
'Oh6' -> 'O-h6'
'Oh7' -> 'O-h7'
'Oh8' -> 'O-h8'
;

loop_
_cod_related_entry_id
_cod_related_entry_database
_cod_related_entry_code
1 AMCSD 0005383
